data_4513693
loop_
_publ_author_name
'Xu, Zhong-Xuan'
'Ma, Yu-Lu'
'Xiao, Yu'
'Zhang, Lei'
'Zhang, Jian'

_publ_section_title
;
 A Series of Homochiral Helical Metal--Organic Frameworks Based on Proline
 Derivatives
;
_journal_issue 12
_journal_name_full 'Crystal Growth &amp; Design'
_journal_page_first 5901
_journal_paper_doi 10.1021/acs.cgd.5b01359
_journal_volume 15
_journal_year 2015
_chemical_absolute_configuration rm
_chemical_formula_sum 'C32 H23 Cd1.5 N4 O7'
_chemical_formula_weight 744.14
_chemical_name_systematic
; 
 ? 
;
_space_group_IT_number 18
_symmetry_cell_setting orthorhombic
_symmetry_space_group_name_Hall 'P 2 2ab'
_symmetry_space_group_name_H-M 'P 21 21 2'
_atom_sites_solution_hydrogens geom
_atom_sites_solution_primary direct
_atom_sites_solution_secondary difmap
_audit_creation_method SHELXL-97
_cell_angle_alpha 90.00
_cell_angle_beta 90.00
_cell_angle_gamma 90.00
_cell_formula_units_Z 4
_cell_length_a 15.8454(12)
_cell_length_b 20.9947(15)
_cell_length_c 13.9809(7)
_cell_measurement_reflns_used 4181
_cell_measurement_temperature 293(2)
_cell_measurement_theta_max 26.0340
_cell_measurement_theta_min 2.7420
_cell_volume 4651.0(5)
_computing_cell_refinement 'Bruker FRAMBO'
_computing_data_collection 'Bruker FRAMBO'
_computing_data_reduction 'Bruker SAINT'
_computing_molecular_graphics 'Bruker SHELXTL'
_computing_publication_material 'Bruker SHELXTL'
_computing_structure_refinement 'SHELXL-97 (Sheldrick, 1997)'
_computing_structure_solution 'SHELXS-97 (Sheldrick, 1990)'
_diffrn_ambient_temperature 293(2)
_diffrn_detector_area_resol_mean 16.2083
_diffrn_measured_fraction_theta_full 0.981
_diffrn_measured_fraction_theta_max 0.981
_diffrn_measurement_device_type 'multiwire proportional'
_diffrn_measurement_method 'phi and omega scans'
_diffrn_radiation_monochromator graphite
_diffrn_radiation_source 'fine-focus sealed tube'
_diffrn_radiation_type MoK\a
_diffrn_radiation_wavelength 0.71073
_diffrn_reflns_av_R_equivalents 0.0275
_diffrn_reflns_av_sigmaI/netI 0.0588
_diffrn_reflns_limit_h_max 12
_diffrn_reflns_limit_h_min -18
_diffrn_reflns_limit_k_max 23
_diffrn_reflns_limit_k_min -24
_diffrn_reflns_limit_l_max 16
_diffrn_reflns_limit_l_min -11
_diffrn_reflns_number 11924
_diffrn_reflns_theta_full 25.00
_diffrn_reflns_theta_max 25.00
_diffrn_reflns_theta_min 2.43
_exptl_absorpt_coefficient_mu 0.727
_exptl_absorpt_correction_T_max 1.00000
_exptl_absorpt_correction_T_min 0.88106
_exptl_absorpt_correction_type multi-scan
_exptl_absorpt_process_details
'CrysAlisPro, Agilent Technologies,Version 1.171.36.28 (release 01-02-2013 CrysAlis171 .NET)(compiled Feb  1 2013,16:14:44)Empirical absorption correction using spherical harmonics,implemented in SCALE3 ABSPACK scaling algorithm.'
_exptl_crystal_colour colorless
_exptl_crystal_density_diffrn 1.063
_exptl_crystal_density_method 'not measured'
_exptl_crystal_description block
_exptl_crystal_F_000 1484
_exptl_crystal_size_max 0.2
_exptl_crystal_size_mid 0.15
_exptl_crystal_size_min 0.15
_refine_diff_density_max 1.225
_refine_diff_density_min -0.627
_refine_diff_density_rms 0.089
_refine_ls_abs_structure_details 'Flack H D (1983), Acta Cryst. A39, 876-881'
_refine_ls_abs_structure_Flack 0.02(4)
_refine_ls_extinction_method none
_refine_ls_goodness_of_fit_ref 0.883
_refine_ls_hydrogen_treatment constr
_refine_ls_matrix_type full
_refine_ls_number_parameters 386
_refine_ls_number_reflns 7487
_refine_ls_number_restraints 2
_refine_ls_restrained_S_all 0.883
_refine_ls_R_factor_all 0.0542
_refine_ls_R_factor_gt 0.0451
_refine_ls_shift/su_max 0.049
_refine_ls_shift/su_mean 0.002
_refine_ls_structure_factor_coef Fsqd
_refine_ls_weighting_details 'calc w=1/[\s^2^(Fo^2^)+(0.1000P)^2^+0.0000P] where P=(Fo^2^+2Fc^2^)/3'
_refine_ls_weighting_scheme calc
_refine_ls_wR_factor_gt 0.1267
_refine_ls_wR_factor_ref 0.1327
_reflns_number_gt 6417
_reflns_number_total 7487
_reflns_threshold_expression >2sigma(I)
_cod_data_source_file cg5b01359_si_001.cif
_cod_data_source_block 4-D
_cod_depositor_comments
;
The following automatic conversions were performed:

'_symmetry_cell_setting' value 'Orthorhombic' changed to
'orthorhombic' according to
/usr/data/users/saulius/crontab/automatic-downloads/rss-feeds/ACS/lib/dictionaries/cif_core.dic
dictionary named 'cif_core.dic' version 2.4.2 from 2011-04-26.

Automatic conversion script
Id: cif_fix_values 4268 2015-11-12 08:31:59Z antanas 

 Adding full bibliography for 4513689--4513696.cif.
;
_cod_original_sg_symbol_H-M P2(1)2(1)2
_cod_original_formula_sum 'C32 H23 Cd1.50 N4 O7'
_cod_database_code 4513693

loop_
_symmetry_equiv_pos_as_xyz
'x, y, z'
'-x, -y, z'
'-x+1/2, y+1/2, -z'
'x+1/2, -y+1/2, -z'

loop_
_atom_site_label
_atom_site_type_symbol
_atom_site_fract_x
_atom_site_fract_y
_atom_site_fract_z
_atom_site_U_iso_or_equiv
_atom_site_adp_type
_atom_site_occupancy
_atom_site_symmetry_multiplicity
_atom_site_calc_flag
_atom_site_refinement_flags
Cd1 Cd 0.25303(3) 0.089965(19) 0.60111(3) 0.03177(14) Uani 1 1 d .
Cd2 Cd 0.5000 0.0000 0.58015(4) 0.02819(16) Uani 1 2 d S
N2 N 0.5000 0.0000 0.7466(4) 0.0387(16) Uani 1 2 d S
N3 N 0.2664(4) 0.0864(2) 0.4343(2) 0.0514(15) Uani 1 1 d G
C19 C 0.2600(5) 0.02767(18) 0.3891(3) 0.096(4) Uani 1 1 d G
H19A H 0.2570 -0.0094 0.4252 0.115 Uiso 1 1 calc R
C18 C 0.2582(6) 0.0244(2) 0.2898(3) 0.122(5) Uani 1 1 d G
H18A H 0.2539 -0.0149 0.2595 0.147 Uiso 1 1 calc R
C17 C 0.2627(5) 0.0798(3) 0.2358(2) 0.087(3) Uani 1 1 d G
C16 C 0.2691(7) 0.1386(2) 0.2810(3) 0.145(6) Uani 1 1 d G
H16A H 0.2721 0.1757 0.2448 0.174 Uiso 1 1 calc R
C15 C 0.2710(6) 0.14190(18) 0.3803(3) 0.133(6) Uani 1 1 d G
H15A H 0.2753 0.1812 0.4105 0.159 Uiso 1 1 calc R
N1 N 0.2479(5) 0.1015(3) -0.2335(3) 0.0553(15) Uani 1 1 d .
O2 O 0.3556(2) -0.0040(2) 0.5921(3) 0.0349(8) Uani 1 1 d .
O1 O 0.2205(3) -0.0177(2) 0.6204(3) 0.0428(12) Uani 1 1 d .
C1 C 0.2936(4) -0.0397(3) 0.6098(5) 0.0360(15) Uani 1 1 d .
O7 O 0.1233(3) -0.3602(2) 0.3749(3) 0.0390(10) Uani 1 1 d .
O5 O -0.1791(3) -0.2043(2) 0.5720(4) 0.0630(15) Uani 1 1 d .
O4 O -0.1153(3) -0.1123(3) 0.5826(4) 0.0651(15) Uani 1 1 d .
O3 O 0.2222(4) -0.1188(3) 0.4477(4) 0.0735(18) Uani 1 1 d .
O6 O 0.0001(3) -0.38974(19) 0.4365(3) 0.0460(10) Uani 1 1 d .
N4 N 0.5000 0.0000 0.4138(5) 0.064(2) Uani 1 2 d SD
N5 N 0.2321(3) -0.1456(3) 0.6025(5) 0.0511(15) Uani 1 1 d .
C11 C 0.0485(4) -0.2839(3) 0.4648(5) 0.0369(16) Uani 1 1 d .
C32 C 0.5000 0.0000 0.9438(8) 0.104(6) Uani 1 2 d S
C22 C 0.2502(8) 0.1114(4) -0.0351(5) 0.075(2) Uani 1 1 d .
C25 C 0.2643(7) 0.1533(4) -0.1909(5) 0.075(3) Uani 1 1 d .
H25A H 0.2761 0.1888 -0.2285 0.089 Uiso 1 1 calc R
C9 C -0.0346(4) -0.1992(3) 0.5354(5) 0.0421(17) Uani 1 1 d .
C14 C 0.0572(4) -0.3511(3) 0.4219(4) 0.0336(14) Uani 1 1 d .
C27 C 0.5304(7) 0.0513(6) 0.3665(5) 0.119(5) Uani 1 1 d D
H27A H 0.5493 0.0871 0.3993 0.143 Uiso 1 1 calc R
C24 C 0.2337(10) 0.0522(5) -0.1749(6) 0.122(5) Uani 1 1 d .
H24A H 0.2260 0.0121 -0.2018 0.146 Uiso 1 1 calc R
C26 C 0.2661(7) 0.1612(5) -0.0917(5) 0.087(3) Uani 1 1 d .
H26A H 0.2782 0.2008 -0.0653 0.104 Uiso 1 1 calc R
C21 C 0.2568(9) 0.1177(5) 0.0720(5) 0.105(4) Uani 1 1 d .
H21A H 0.2580 0.1593 0.0948 0.126 Uiso 1 1 calc R
C12 C 0.1197(4) -0.2447(3) 0.4689(5) 0.0406(16) Uani 1 1 d .
H12A H 0.1711 -0.2594 0.4454 0.049 Uiso 1 1 calc R
C10 C -0.0273(4) -0.2611(3) 0.5002(5) 0.0409(16) Uani 1 1 d .
H10A H -0.0744 -0.2876 0.5005 0.049 Uiso 1 1 calc R
C34 C 0.4644(5) 0.0467(4) 0.7927(5) 0.068(3) Uani 1 1 d .
H34A H 0.4378 0.0794 0.7596 0.081 Uiso 1 1 calc R
C2 C 0.3087(4) -0.1101(3) 0.6165(6) 0.052(2) Uani 1 1 d .
H2A H 0.3514 -0.1233 0.5699 0.063 Uiso 1 1 calc R
C13 C -0.1149(4) -0.1709(4) 0.5670(5) 0.0511(18) Uani 1 1 d .
C7 C 0.1147(4) -0.1870(3) 0.5059(5) 0.0447(17) Uani 1 1 d .
C23 C 0.2301(11) 0.0578(6) -0.0784(6) 0.155(7) Uani 1 1 d .
H23A H 0.2130 0.0230 -0.0420 0.186 Uiso 1 1 calc R
C6 C 0.1944(5) -0.1474(3) 0.5139(6) 0.053(2) Uani 1 1 d .
C20 C 0.2608(8) 0.0777(6) 0.1316(5) 0.113(4) Uani 1 1 d .
H20A H 0.2631 0.0366 0.1068 0.135 Uiso 1 1 calc R
C8 C 0.0406(5) -0.1630(3) 0.5380(6) 0.055(2) Uani 1 1 d .
H8A H 0.0391 -0.1218 0.5622 0.066 Uiso 1 1 calc R
C33 C 0.4665(6) 0.0469(6) 0.8907(6) 0.100(4) Uani 1 1 d .
H33A H 0.4432 0.0816 0.9224 0.120 Uiso 1 1 calc R
C28 C 0.5324(8) 0.0487(6) 0.2623(6) 0.114(5) Uani 1 1 d D
C29 C 0.5000 0.0000 0.2134(10) 0.157(10) Uani 1 2 d SD
C5 C 0.2039(6) -0.1812(5) 0.6923(7) 0.080(3) Uani 1 1 d .
H5A H 0.1582 -0.1590 0.7240 0.096 Uiso 1 1 calc R
H5B H 0.1857 -0.2241 0.6769 0.096 Uiso 1 1 calc R
C3 C 0.3355(6) -0.1291(5) 0.7168(8) 0.096(4) Uani 1 1 d .
H3A H 0.3940 -0.1427 0.7160 0.115 Uiso 1 1 calc R
H3B H 0.3308 -0.0927 0.7592 0.115 Uiso 1 1 calc R
C4 C 0.2811(11) -0.1822(8) 0.7530(12) 0.183(7) Uiso 1 1 d .
H4A H 0.3100 -0.2227 0.7473 0.220 Uiso 1 1 calc R
H4B H 0.2666 -0.1754 0.8197 0.220 Uiso 1 1 calc R
C30 C 0.519(4) -0.028(3) 0.133(4) 0.25(3) Uiso 0.50 1 d P
C31 C 0.503(4) 0.0310(18) 0.072(3) 0.183(16) Uiso 0.50 1 d P

loop_
_atom_site_aniso_label
_atom_site_aniso_U_11
_atom_site_aniso_U_22
_atom_site_aniso_U_33
_atom_site_aniso_U_23
_atom_site_aniso_U_13
_atom_site_aniso_U_12
Cd1 0.0336(2) 0.0362(2) 0.0255(2) 0.00193(16) -0.0011(2) 0.0024(2)
Cd2 0.0325(3) 0.0302(3) 0.0219(3) 0.000 0.000 -0.0008(3)
N2 0.033(4) 0.055(4) 0.028(3) 0.000 0.000 -0.005(5)
N3 0.070(4) 0.055(3) 0.030(3) 0.008(3) -0.015(3) -0.005(4)
C19 0.170(11) 0.084(6) 0.034(4) 0.002(4) -0.014(7) 0.021(8)
C18 0.241(15) 0.075(7) 0.050(5) -0.002(4) -0.009(10) -0.013(10)
C17 0.136(10) 0.090(7) 0.035(4) -0.008(4) -0.005(6) 0.004(8)
C16 0.28(2) 0.110(9) 0.044(5) 0.019(5) 0.021(9) -0.060(12)
C15 0.288(19) 0.076(7) 0.033(4) -0.006(4) -0.023(8) -0.053(10)
N1 0.071(4) 0.071(4) 0.025(3) 0.006(3) 0.010(3) 0.007(5)
O2 0.034(2) 0.0245(18) 0.046(2) -0.001(2) -0.0098(19) -0.0008(19)
O1 0.040(3) 0.035(3) 0.053(3) 0.001(2) 0.008(2) 0.0097(19)
C1 0.047(4) 0.024(3) 0.036(3) 0.003(3) -0.011(3) -0.004(3)
O7 0.039(3) 0.037(2) 0.042(2) -0.004(2) 0.003(2) 0.005(2)
O5 0.034(3) 0.061(3) 0.095(4) -0.021(3) 0.012(3) -0.001(2)
O4 0.047(3) 0.065(4) 0.084(4) -0.013(3) 0.003(3) 0.019(3)
O3 0.070(4) 0.070(4) 0.080(4) -0.013(3) 0.019(3) -0.034(3)
O6 0.032(2) 0.040(2) 0.066(3) -0.011(2) 0.008(3) -0.010(2)
N4 0.094(7) 0.068(5) 0.029(4) 0.000 0.000 -0.030(7)
N5 0.033(3) 0.040(3) 0.081(4) -0.005(3) 0.006(3) -0.013(2)
C11 0.033(4) 0.031(3) 0.046(4) -0.006(3) 0.004(3) -0.003(3)
C32 0.104(11) 0.170(16) 0.039(6) 0.000 0.000 0.066(14)
C22 0.109(7) 0.092(6) 0.025(3) -0.009(4) 0.000(6) -0.002(7)
C25 0.107(8) 0.063(5) 0.054(4) -0.012(4) 0.008(6) -0.009(6)
C9 0.038(4) 0.033(4) 0.056(4) -0.009(3) -0.009(3) 0.008(3)
C14 0.038(4) 0.027(3) 0.037(3) 0.001(3) -0.010(3) 0.009(3)
C27 0.180(14) 0.156(11) 0.021(4) 0.032(5) 0.004(5) -0.062(10)
C24 0.240(17) 0.072(7) 0.053(5) -0.013(5) 0.001(9) -0.043(10)
C26 0.125(9) 0.101(7) 0.035(4) -0.016(4) -0.004(6) -0.006(7)
C21 0.187(12) 0.103(7) 0.025(4) -0.011(4) 0.014(7) 0.010(9)
C12 0.025(3) 0.036(3) 0.061(4) -0.007(3) 0.000(3) 0.007(3)
C10 0.037(4) 0.028(3) 0.057(4) -0.010(3) -0.004(3) -0.005(3)
C34 0.083(6) 0.096(7) 0.024(3) -0.019(4) -0.002(4) 0.034(5)
C2 0.028(3) 0.027(3) 0.102(6) 0.005(4) -0.015(4) -0.004(3)
C13 0.036(4) 0.063(5) 0.055(4) -0.001(4) -0.003(4) 0.016(4)
C7 0.028(4) 0.034(3) 0.073(5) -0.017(4) 0.001(3) -0.004(3)
C23 0.32(2) 0.120(9) 0.029(4) 0.019(5) 0.003(9) -0.108(12)
C6 0.040(4) 0.028(4) 0.091(6) -0.010(4) 0.012(4) -0.016(3)
C20 0.175(12) 0.140(10) 0.023(4) -0.004(5) -0.030(6) 0.042(10)
C8 0.049(4) 0.034(4) 0.083(5) -0.017(4) -0.005(4) -0.008(3)
C33 0.109(8) 0.157(10) 0.034(4) -0.022(5) 0.008(5) 0.061(8)
C28 0.163(13) 0.144(11) 0.035(5) 0.056(6) 0.002(6) -0.012(9)
C29 0.147(17) 0.31(3) 0.018(6) 0.000 0.000 -0.06(2)
C5 0.077(6) 0.068(6) 0.096(7) 0.014(5) -0.024(6) -0.022(5)
C3 0.085(7) 0.071(6) 0.132(9) 0.042(6) -0.057(7) -0.031(6)

loop_
_atom_type_symbol
_atom_type_description
_atom_type_scat_dispersion_real
_atom_type_scat_dispersion_imag
_atom_type_scat_source
C C 0.0033 0.0016 'International Tables Vol C Tables 4.2.6.8 and 6.1.1.4'
H H 0.0000 0.0000 'International Tables Vol C Tables 4.2.6.8 and 6.1.1.4'
N N 0.0061 0.0033 'International Tables Vol C Tables 4.2.6.8 and 6.1.1.4'
O O 0.0106 0.0060 'International Tables Vol C Tables 4.2.6.8 and 6.1.1.4'
Cd Cd -0.8075 1.2024 'International Tables Vol C Tables 4.2.6.8 and 6.1.1.4'

loop_
_geom_angle_atom_site_label_1
_geom_angle_atom_site_label_2
_geom_angle_atom_site_label_3
_geom_angle
_geom_angle_site_symmetry_1
_geom_angle_site_symmetry_3
O4 Cd1 O7 140.12(19) 2 3_556
O4 Cd1 N1 93.4(2) 2 1_556
O7 Cd1 N1 80.4(2) 3_556 1_556
O4 Cd1 O1 90.05(18) 2 .
O7 Cd1 O1 128.76(15) 3_556 .
N1 Cd1 O1 88.74(19) 1_556 .
O4 Cd1 N3 88.9(2) 2 .
O7 Cd1 N3 94.82(16) 3_556 .
N1 Cd1 N3 174.8(2) 1_556 .
O1 Cd1 N3 95.99(16) . .
O4 Cd1 O2 140.52(17) 2 .
O7 Cd1 O2 79.18(14) 3_556 .
N1 Cd1 O2 98.70(18) 1_556 .
O1 Cd1 O2 53.07(13) . .
N3 Cd1 O2 82.47(15) . .
O2 Cd2 O2 171.66(18) . 2_655
O2 Cd2 N4 94.17(9) . .
O2 Cd2 N4 94.17(9) 2_655 .
O2 Cd2 O6 92.46(16) . 3_556
O2 Cd2 O6 88.38(16) 2_655 3_556
N4 Cd2 O6 84.24(11) . 3_556
O2 Cd2 O6 88.38(16) . 4_546
O2 Cd2 O6 92.46(16) 2_655 4_546
N4 Cd2 O6 84.24(11) . 4_546
O6 Cd2 O6 168.5(2) 3_556 4_546
O2 Cd2 N2 85.83(9) . .
O2 Cd2 N2 85.83(9) 2_655 .
N4 Cd2 N2 180.000(1) . .
O6 Cd2 N2 95.76(11) 3_556 .
O6 Cd2 N2 95.76(11) 4_546 .
C34 N2 C34 120.6(9) . 2_655
C34 N2 Cd2 119.7(4) . .
C34 N2 Cd2 119.7(4) 2_655 .
C19 N3 C15 120.0 . .
C19 N3 Cd1 118.3(2) . .
C15 N3 Cd1 121.3(2) . .
N3 C19 C18 120.0 . .
N3 C19 H19A 120.0 . .
C18 C19 H19A 120.0 . .
C19 C18 C17 120.0 . .
C19 C18 H18A 120.0 . .
C17 C18 H18A 120.0 . .
C18 C17 C16 120.0 . .
C18 C17 C20 121.1(6) . .
C16 C17 C20 118.9(6) . .
C15 C16 C17 120.0 . .
C15 C16 H16A 120.0 . .
C17 C16 H16A 120.0 . .
C16 C15 N3 120.0 . .
C16 C15 H15A 120.0 . .
N3 C15 H15A 120.0 . .
C25 N1 C24 114.2(7) . .
C25 N1 Cd1 123.3(5) . 1_554
C24 N1 Cd1 122.3(5) . 1_554
C1 O2 Cd2 144.4(4) . .
C1 O2 Cd1 87.3(3) . .
Cd2 O2 Cd1 127.49(17) . .
C1 O1 Cd1 98.0(4) . .
O2 C1 O1 121.6(5) . .
O2 C1 C2 118.3(6) . .
O1 C1 C2 120.2(6) . .
C14 O7 Cd1 136.4(4) . 3_546
C13 O4 Cd1 103.3(5) . 2
C14 O6 Cd2 129.7(4) . 3_546
C27 N4 C27 121.4(10) 2_655 .
C27 N4 Cd2 119.3(5) 2_655 .
C27 N4 Cd2 119.3(5) . .
C6 N5 C2 120.3(6) . .
C6 N5 C5 126.8(6) . .
C2 N5 C5 112.8(6) . .
C10 C11 C12 118.8(6) . .
C10 C11 C14 122.2(6) . .
C12 C11 C14 118.9(6) . .
C33 C32 C33 112.8(11) 2_655 .
C23 C22 C26 116.3(7) . .
C23 C22 C21 123.3(9) . .
C26 C22 C21 120.4(8) . .
N1 C25 C26 124.9(9) . .
N1 C25 H25A 117.6 . .
C26 C25 H25A 117.5 . .
C10 C9 C8 116.2(6) . .
C10 C9 C13 123.6(7) . .
C8 C9 C13 120.2(6) . .
O6 C14 O7 126.9(6) . .
O6 C14 C11 118.2(6) . .
O7 C14 C11 114.8(5) . .
N4 C27 C28 117.8(10) . .
N4 C27 H27A 121.1 . .
C28 C27 H27A 121.1 . .
N1 C24 C23 123.4(9) . .
N1 C24 H24A 118.3 . .
C23 C24 H24A 118.3 . .
C22 C26 C25 119.4(9) . .
C22 C26 H26A 120.3 . .
C25 C26 H26A 120.3 . .
C20 C21 C22 129.7(10) . .
C20 C21 H21A 115.1 . .
C22 C21 H21A 115.1 . .
C7 C12 C11 120.5(6) . .
C7 C12 H12A 119.7 . .
C11 C12 H12A 119.7 . .
C11 C10 C9 121.3(6) . .
C11 C10 H10A 119.4 . .
C9 C10 H10A 119.4 . .
N2 C34 C33 119.1(8) . .
N2 C34 H34A 120.4 . .
C33 C34 H34A 120.4 . .
N5 C2 C1 111.6(5) . .
N5 C2 C3 103.1(7) . .
C1 C2 C3 111.2(7) . .
N5 C2 H2A 110.3 . .
C1 C2 H2A 110.3 . .
C3 C2 H2A 110.3 . .
O5 C13 O4 123.0(6) . .
O5 C13 C9 120.0(7) . .
O4 C13 C9 117.0(7) . .
C12 C7 C8 121.6(6) . .
C12 C7 C6 118.8(6) . .
C8 C7 C6 119.6(6) . .
C22 C23 C24 121.4(10) . .
C22 C23 H23A 119.3 . .
C24 C23 H23A 119.3 . .
O3 C6 N5 121.7(7) . .
O3 C6 C7 122.0(8) . .
N5 C6 C7 116.3(7) . .
C21 C20 C17 133.0(11) . .
C21 C20 H20A 113.5 . .
C17 C20 H20A 113.5 . .
C7 C8 C9 121.4(6) . .
C7 C8 H8A 119.3 . .
C9 C8 H8A 119.3 . .
C34 C33 C32 124.1(9) . .
C34 C33 H33A 117.9 . .
C32 C33 H33A 117.9 . .
C29 C28 C27 122.3(11) . .
C29 C28 C30 38.9(15) . 2_655
C27 C28 C30 153(2) . 2_655
C29 C28 C30 22.7(15) . .
C27 C28 C30 140.2(16) . .
C30 C28 C30 33(3) 2_655 .
C30 C29 C30 61(5) 2_655 .
C30 C29 C28 101(3) 2_655 .
C30 C29 C28 134(3) . .
C30 C29 C28 134(3) 2_655 2_655
C30 C29 C28 101(3) . 2_655
C28 C29 C28 118.2(12) . 2_655
C30 C29 C31 47(2) 2_655 2_655
C30 C29 C31 18(4) . 2_655
C28 C29 C31 137.4(14) . 2_655
C28 C29 C31 103.8(11) 2_655 2_655
C30 C29 C31 18(4) 2_655 .
C30 C29 C31 47(2) . .
C28 C29 C31 103.8(11) . .
C28 C29 C31 137.5(14) 2_655 .
C31 C29 C31 37(2) 2_655 .
C4 C5 N5 103.6(9) . .
C4 C5 H5A 111.0 . .
N5 C5 H5A 111.0 . .
C4 C5 H5B 111.0 . .
N5 C5 H5B 111.0 . .
H5A C5 H5B 109.0 . .
C4 C3 C2 110.3(9) . .
C4 C3 H3A 109.6 . .
C2 C3 H3A 109.6 . .
C4 C3 H3B 109.6 . .
C2 C3 H3B 109.6 . .
H3A C3 H3B 108.1 . .
C5 C4 C3 105.7(12) . .
C5 C4 H4A 110.6 . .
C3 C4 H4A 110.6 . .
C5 C4 H4B 110.6 . .
C3 C4 H4B 110.6 . .
H4A C4 H4B 108.7 . .
C29 C30 C31 137(8) . 2_655
C29 C30 C30 60(2) . 2_655
C31 C30 C30 83(6) 2_655 2_655
C29 C30 C28 40.1(17) . 2_655
C31 C30 C28 130(7) 2_655 2_655
C30 C30 C28 90(3) 2_655 2_655
C29 C30 C31 95(3) . .
C31 C30 C31 59(5) 2_655 .
C30 C30 C31 37(3) 2_655 .
C28 C30 C31 127(3) 2_655 .
C29 C30 C28 23.3(16) . .
C31 C30 C28 140(6) 2_655 .
C30 C30 C28 57(2) 2_655 .
C28 C30 C28 61.0(16) 2_655 .
C31 C30 C28 84(2) . .
C31 C31 C30 84(5) 2_655 2_655
C31 C31 C30 37(3) 2_655 .
C30 C31 C30 59(6) 2_655 .
C31 C31 C29 71.7(10) 2_655 .
C30 C31 C29 25(5) 2_655 .
C30 C31 C29 38(2) . .

loop_
_geom_bond_atom_site_label_1
_geom_bond_atom_site_label_2
_geom_bond_distance
_geom_bond_site_symmetry_2
Cd1 O4 2.247(5) 2
Cd1 O7 2.247(4) 3_556
Cd1 N1 2.326(5) 1_556
Cd1 O1 2.333(4) .
Cd1 N3 2.343(3) .
Cd1 O2 2.558(4) .
Cd2 O2 2.296(4) .
Cd2 O2 2.296(4) 2_655
Cd2 N4 2.325(7) .
Cd2 O6 2.327(4) 3_556
Cd2 O6 2.327(4) 4_546
Cd2 N2 2.327(6) .
N2 C34 1.301(8) .
N2 C34 1.301(8) 2_655
N3 C19 1.3900 .
N3 C15 1.3900 .
C19 C18 1.3900 .
C19 H19A 0.9300 .
C18 C17 1.3900 .
C18 H18A 0.9300 .
C17 C16 1.3900 .
C17 C20 1.458(8) .
C16 C15 1.3900 .
C16 H16A 0.9300 .
C15 H15A 0.9300 .
N1 C25 1.268(9) .
N1 C24 1.338(11) .
N1 Cd1 2.326(5) 1_554
O2 C1 1.260(7) .
O1 C1 1.255(7) .
C1 C2 1.501(8) .
O7 C14 1.251(7) .
O7 Cd1 2.247(4) 3_546
O5 C13 1.237(8) .
O4 C13 1.250(9) .
O4 Cd1 2.247(5) 2
O3 C6 1.188(9) .
O6 C14 1.233(7) .
O6 Cd2 2.327(4) 3_546
N4 C27 1.353(10) 2_655
N4 C27 1.353(10) .
N5 C6 1.376(10) .
N5 C2 1.437(8) .
N5 C5 1.528(11) .
C11 C10 1.385(9) .
C11 C12 1.398(9) .
C11 C14 1.538(8) .
C32 C33 1.342(11) 2_655
C32 C33 1.342(11) .
C22 C23 1.316(13) .
C22 C26 1.336(12) .
C22 C21 1.508(10) .
C25 C26 1.397(10) .
C25 H25A 0.9300 .
C9 C10 1.395(9) .
C9 C8 1.413(9) .
C9 C13 1.473(9) .
C27 C28 1.458(11) .
C27 H27A 0.9300 .
C24 C23 1.357(13) .
C24 H24A 0.9300 .
C26 H26A 0.9300 .
C21 C20 1.184(13) .
C21 H21A 0.9300 .
C12 C7 1.319(9) .
C12 H12A 0.9300 .
C10 H10A 0.9300 .
C34 C33 1.371(10) .
C34 H34A 0.9300 .
C2 C3 1.518(12) .
C2 H2A 0.9800 .
C7 C8 1.355(10) .
C7 C6 1.516(9) .
C23 H23A 0.9300 .
C20 H20A 0.9300 .
C8 H8A 0.9300 .
C33 H33A 0.9300 .
C28 C29 1.333(11) .
C28 C30 2.03(6) 2_655
C28 C30 2.42(5) .
C29 C30 1.30(5) 2_655
C29 C30 1.30(5) .
C29 C28 1.333(11) 2_655
C29 C31 2.08(4) 2_655
C29 C31 2.08(4) .
C5 C4 1.488(17) .
C5 H5A 0.9700 .
C5 H5B 0.9700 .
C3 C4 1.497(17) .
C3 H3A 0.9700 .
C3 H3B 0.9700 .
C4 H4A 0.9700 .
C4 H4B 0.9700 .
C30 C31 0.93(7) 2_655
C30 C30 1.32(11) 2_655
C30 C28 2.03(6) 2_655
C30 C31 1.52(5) .
C31 C31 1.31(7) 2_655
C31 C30 0.93(7) 2_655

loop_
_platon_squeeze_void_nr
_platon_squeeze_void_average_x
_platon_squeeze_void_average_y
_platon_squeeze_void_average_z
_platon_squeeze_void_volume
_platon_squeeze_void_count_electrons
_platon_squeeze_void_content
1 -0.007 0.000 -0.005 2254 323 ' '
